data_4089274
loop_
_publ_author_name
'Vivancos, \'Angela'
'Albrecht, Martin'

_publ_section_title
;
 Influence of the Linker Length and Coordination Mode of
 (Di)Triazolylidene Ligands on the Structure and Catalytic Transfer
 Hydrogenation Activity of Iridium(III) Centers
;
_journal_issue 8
_journal_name_full Organometallics
_journal_page_first 1580
_journal_paper_doi 10.1021/acs.organomet.7b00140
_journal_volume 36
_journal_year 2017
_chemical_formula_moiety 'C20 H31 Cl Ir N6, C F3 O3 S'
_chemical_formula_sum 'C21 H31 Cl F3 Ir N6 O3 S'
_chemical_formula_weight 732.23
_space_group_IT_number 2
_space_group_name_Hall '-P 1'
_space_group_name_H-M_alt 'P -1'
_symmetry_cell_setting triclinic
_symmetry_Int_Tables_number 2
_symmetry_space_group_name_Hall '-P 1'
_symmetry_space_group_name_H-M 'P -1'
_atom_sites_solution_hydrogens geom
_audit_creation_date 2016-02-25T15:43:24-00:00
_audit_creation_method 'WinGX routine CIF_UPDATE'
_cell_angle_alpha 104.3820(10)
_cell_angle_beta 96.2870(10)
_cell_angle_gamma 110.2800(10)
_cell_formula_units_Z 2
_cell_length_a 9.63990(10)
_cell_length_b 12.2126(2)
_cell_length_c 12.6176(2)
_cell_measurement_reflns_used 33421
_cell_measurement_temperature 173(2)
_cell_measurement_theta_max 30.913
_cell_measurement_theta_min 2.095
_cell_volume 1318.05(4)
_computing_cell_refinement 'CrysAlisPro 1.171.38.41 (Rigaku OD, 2015)'
_computing_data_collection 'CrysAlisPro 1.171.38.41 (Rigaku OD, 2015)'
_computing_data_reduction 'CrysAlisPro 1.171.38.41 (Rigaku OD, 2015)'
_computing_structure_refinement 'SHELXL-2014/7 (Sheldrick, 2014)'
_diffrn_ambient_environment N~2~
_diffrn_ambient_temperature 173(2)
_diffrn_detector 'CCD plate'
_diffrn_detector_area_resol_mean 16.0965
_diffrn_detector_type Eos
_diffrn_measured_fraction_theta_full 0.999
_diffrn_measured_fraction_theta_max 0.999
_diffrn_measurement_device 'four-circle diffractometer'
_diffrn_measurement_device_type 'SuperNova, Single source at offset, Eos'
_diffrn_measurement_method '\w scans'
_diffrn_orient_matrix_type 'CrysAlisPro convention (1999,Acta A55,543-557)'
_diffrn_orient_matrix_UB_11 0.0128174
_diffrn_orient_matrix_UB_12 -0.0334834
_diffrn_orient_matrix_UB_13 0.0359481
_diffrn_orient_matrix_UB_21 0.078727
_diffrn_orient_matrix_UB_22 0.0363254
_diffrn_orient_matrix_UB_23 0.0126939
_diffrn_orient_matrix_UB_31 -0.0094871
_diffrn_orient_matrix_UB_32 0.0423359
_diffrn_orient_matrix_UB_33 0.0455872
_diffrn_radiation_monochromator mirror
_diffrn_radiation_probe x-ray
_diffrn_radiation_type MoK\a
_diffrn_radiation_wavelength 0.71073
_diffrn_reflns_av_R_equivalents 0.0397
_diffrn_reflns_av_unetI/netI 0.0521
_diffrn_reflns_Laue_measured_fraction_full 0.999
_diffrn_reflns_Laue_measured_fraction_max 0.999
_diffrn_reflns_limit_h_max 13
_diffrn_reflns_limit_h_min -13
_diffrn_reflns_limit_k_max 17
_diffrn_reflns_limit_k_min -17
_diffrn_reflns_limit_l_max 18
_diffrn_reflns_limit_l_min -18
_diffrn_reflns_number 80930
_diffrn_reflns_point_group_measured_fraction_full 0.999
_diffrn_reflns_point_group_measured_fraction_max 0.999
_diffrn_reflns_theta_full 25.242
_diffrn_reflns_theta_max 30.507
_diffrn_reflns_theta_min 1.868
_diffrn_source 'micro-focus sealed X-ray tube'
_diffrn_source_type 'SuperNova (Mo) X-ray Source'
_exptl_absorpt_coefficient_mu 5.302
_exptl_absorpt_correction_T_max 0.53898
_exptl_absorpt_correction_T_min 0.52964
_exptl_absorpt_correction_type multi-scan
_exptl_absorpt_process_details
;
        CrysAlisPro 1.171.38.41 (Rigaku Oxford Diffraction, 2015)
        Empirical absorption correction using spherical harmonics,
 implemented in SCALE3 ABSPACK scaling algorithm.
;
_exptl_crystal_colour yellow
_exptl_crystal_density_diffrn 1.845
_exptl_crystal_description block
_exptl_crystal_F_000 720
_exptl_crystal_size_max 0.284
_exptl_crystal_size_mid 0.174
_exptl_crystal_size_min 0.064
_refine_diff_density_max 2.361
_refine_diff_density_min -1.709
_refine_diff_density_rms 0.137
_refine_ls_extinction_method none
_refine_ls_goodness_of_fit_ref 1.09
_refine_ls_hydrogen_treatment constr
_refine_ls_matrix_type full
_refine_ls_number_parameters 407
_refine_ls_number_reflns 8036
_refine_ls_number_restraints 297
_refine_ls_restrained_S_all 1.112
_refine_ls_R_factor_all 0.0341
_refine_ls_R_factor_gt 0.0293
_refine_ls_shift/su_max 0.002
_refine_ls_shift/su_mean 0
_refine_ls_structure_factor_coef Fsqd
_refine_ls_weighting_details 'w=1/[\s^2^(Fo^2^)+(0.0441P)^2^+1.8363P] where P=(Fo^2^+2Fc^2^)/3'
_refine_ls_weighting_scheme calc
_refine_ls_wR_factor_gt 0.0757
_refine_ls_wR_factor_ref 0.0792
_reflns_Friedel_coverage 0
_reflns_number_gt 7343
_reflns_number_total 8036
_reflns_threshold_expression 'I > 2\s(I)'
_cod_data_source_file 3a.cif
_cod_data_source_block 16ma014_avu-138
_cod_original_cell_volume 1318.05(3)
_cod_database_code 4089274

loop_
_symmetry_equiv_pos_as_xyz
'x, y, z'
'-x, -y, -z'

loop_
_atom_site_label
_atom_site_type_symbol
_atom_site_fract_x
_atom_site_fract_y
_atom_site_fract_z
_atom_site_U_iso_or_equiv
_atom_site_adp_type
_atom_site_occupancy
_atom_site_site_symmetry_order
_atom_site_calc_flag
_atom_site_refinement_flags_posn
_atom_site_refinement_flags_adp
_atom_site_refinement_flags_occupancy
_atom_site_disorder_assembly
_atom_site_disorder_group
C1 C 0.7405(4) 0.2421(3) 0.7160(3) 0.0293(6) Uani 1 1 d . . . . .
C2 C 0.7127(4) 0.2088(3) 0.8123(3) 0.0300(6) Uani 1 1 d . . . . .
C3 C 0.7037(6) 0.0232(4) 0.8739(4) 0.0503(10) Uani 1 1 d . . . . .
H3A H 0.7045 -0.0565 0.8345 0.075 Uiso 1 1 calc R U . . .
H3B H 0.6061 0.0111 0.8956 0.075 Uiso 1 1 calc R U . . .
H3C H 0.7854 0.0633 0.9412 0.075 Uiso 1 1 calc R U . . .
C4 C 0.8353(5) 0.1408(4) 0.5543(3) 0.0461(9) Uani 1 1 d . . . . .
H4A H 0.8243 0.2033 0.5208 0.055 Uiso 1 1 calc R U . . .
H4B H 0.7785 0.0589 0.4986 0.055 Uiso 1 1 calc R U . . .
C5 C 0.9986(7) 0.1613(8) 0.5822(6) 0.082(2) Uani 1 1 d . . . . .
H5A H 1.0536 0.24 0.641 0.123 Uiso 1 1 calc R U . . .
H5B H 1.041 0.1625 0.5152 0.123 Uiso 1 1 calc R U . . .
H5C H 1.0086 0.095 0.6089 0.123 Uiso 1 1 calc R U . . .
C6 C 0.7076(4) 0.4068(3) 0.8628(3) 0.0293(6) Uani 1 1 d . . . . .
C7 C 0.6947(4) 0.3032(3) 0.8964(3) 0.0299(6) Uani 1 1 d . . . . .
C8 C 0.6645(5) 0.2542(4) 1.0806(3) 0.0420(8) Uani 1 1 d . . . . .
H8A H 0.6578 0.3018 1.1534 0.063 Uiso 1 1 calc R U . . .
H8B H 0.7533 0.233 1.0899 0.063 Uiso 1 1 calc R U . . .
H8C H 0.5729 0.179 1.0502 0.063 Uiso 1 1 calc R U . . .
C9 C 0.7287(5) 0.6154(4) 0.9814(3) 0.0438(9) Uani 1 1 d . . . . .
H9A H 0.6759 0.6391 1.0406 0.053 Uiso 1 1 calc R U . . .
H9B H 0.6883 0.6308 0.9135 0.053 Uiso 1 1 calc R U . . .
C10 C 0.8959(7) 0.6921(5) 1.0198(7) 0.0786(19) Uani 1 1 d . . . . .
H10A H 0.9343 0.6821 1.0905 0.118 Uiso 1 1 calc R U . . .
H10B H 0.9135 0.7786 1.0311 0.118 Uiso 1 1 calc R U . . .
H10C H 0.9489 0.6656 0.9629 0.118 Uiso 1 1 calc R U . . .
C11 C 0.5180(4) 0.4267(3) 0.6522(3) 0.0323(7) Uani 1 1 d . . . . .
C12 C 0.6438(4) 0.5355(3) 0.6550(3) 0.0337(7) Uani 1 1 d . . . . .
C13 C 0.7226(4) 0.4989(3) 0.5731(3) 0.0333(7) Uani 1 1 d . . . . .
C14 C 0.6502(4) 0.3703(3) 0.5189(3) 0.0328(7) Uani 1 1 d . . . . .
C15 C 0.5230(4) 0.3248(3) 0.5700(3) 0.0332(7) Uani 1 1 d . . . . .
C16 C 0.3986(4) 0.4226(4) 0.7195(3) 0.0412(8) Uani 1 1 d . . . . .
H16A H 0.3209 0.4435 0.6823 0.062 Uiso 1 1 calc R U . . .
H16B H 0.4447 0.4817 0.7945 0.062 Uiso 1 1 calc R U . . .
H16C H 0.352 0.3399 0.7257 0.062 Uiso 1 1 calc R U . . .
C17 C 0.6724(5) 0.6663(4) 0.7162(4) 0.0453(9) Uani 1 1 d . . . . .
H17A H 0.6051 0.6679 0.7688 0.068 Uiso 1 1 calc R U . . .
H17B H 0.6529 0.7074 0.6622 0.068 Uiso 1 1 calc R U . . .
H17C H 0.778 0.7087 0.7575 0.068 Uiso 1 1 calc R U . . .
C18 C 0.8576(5) 0.5861(4) 0.5467(4) 0.0471(10) Uani 1 1 d . . . . .
H18A H 0.8958 0.5399 0.4903 0.071 Uiso 1 1 calc R U . . .
H18B H 0.9372 0.6313 0.615 0.071 Uiso 1 1 calc R U . . .
H18C H 0.8283 0.644 0.5175 0.071 Uiso 1 1 calc R U . . .
C19 C 0.6818(5) 0.3020(5) 0.4149(3) 0.0462(9) Uani 1 1 d . . . . .
H19A H 0.6406 0.3211 0.3505 0.069 Uiso 1 1 calc R U . . .
H19B H 0.6342 0.2136 0.4035 0.069 Uiso 1 1 calc R U . . .
H19C H 0.7915 0.3264 0.4225 0.069 Uiso 1 1 calc R U . . .
C20 C 0.4104(5) 0.1953(4) 0.5349(3) 0.0422(8) Uani 1 1 d . . . . .
H20A H 0.3647 0.179 0.5979 0.063 Uiso 1 1 calc R U . . .
H20B H 0.4614 0.1393 0.5116 0.063 Uiso 1 1 calc R U . . .
H20C H 0.3312 0.1827 0.4721 0.063 Uiso 1 1 calc R U . . .
Cl1 Cl 0.99544(14) 0.49458(13) 0.76192(12) 0.0620(3) Uani 1 1 d . . . . .
Ir1 Ir 0.72663(2) 0.40074(2) 0.70255(2) 0.02671(5) Uani 1 1 d . . . . .
N1 N 0.7720(4) 0.1483(3) 0.6560(3) 0.0352(6) Uani 1 1 d . . . . .
N2 N 0.7617(4) 0.0602(3) 0.7045(3) 0.0400(7) Uani 1 1 d . . . . .
N3 N 0.7260(4) 0.1003(3) 0.8002(3) 0.0352(6) Uani 1 1 d . . . . .
N4 N 0.6999(3) 0.4851(3) 0.9566(2) 0.0335(6) Uani 1 1 d . . . . .
N5 N 0.6813(4) 0.4391(3) 1.0424(3) 0.0370(6) Uani 1 1 d . . . . .
N6 N 0.6790(3) 0.3274(3) 1.0032(2) 0.0329(6) Uani 1 1 d . . . . .
C21A C 0.1061(7) -0.0543(6) 0.7963(7) 0.0498(14) Uani 0.746(8) 1 d D U P A 1
F1A F 0.0483(6) -0.0181(5) 0.8811(6) 0.0848(18) Uani 0.746(8) 1 d D U P A 1
F2A F 0.0158(6) -0.0694(6) 0.7029(5) 0.0817(18) Uani 0.746(8) 1 d D U P A 1
F3A F 0.0999(6) -0.1658(4) 0.7916(7) 0.0816(19) Uani 0.746(8) 1 d D U P A 1
S1A S 0.2981(4) 0.0538(4) 0.8174(3) 0.0544(9) Uani 0.746(8) 1 d D U P A 1
O1A O 0.3707(8) 0.0588(8) 0.9178(5) 0.092(3) Uani 0.746(8) 1 d D U P A 1
O2A O 0.2771(10) 0.1567(6) 0.7936(7) 0.071(2) Uani 0.746(8) 1 d D U P A 1
O3A O 0.3528(13) -0.0041(12) 0.7239(8) 0.097(3) Uani 0.746(8) 1 d D U P A 1
C21B C 0.1069(17) -0.0506(16) 0.7944(16) 0.055(3) Uani 0.254(8) 1 d D U P A 2
F1B F 0.0085(14) -0.0018(14) 0.8100(19) 0.084(4) Uani 0.254(8) 1 d D U P A 2
F2B F 0.073(2) -0.1180(18) 0.6892(14) 0.097(5) Uani 0.254(8) 1 d D U P A 2
F3B F 0.0807(19) -0.1290(17) 0.8533(16) 0.079(4) Uani 0.254(8) 1 d D U P A 2
S1B S 0.3009(11) 0.0462(8) 0.8065(5) 0.0314(15) Uani 0.254(8) 1 d D U P A 2
O1B O 0.379(2) 0.0031(19) 0.8729(19) 0.078(4) Uani 0.254(8) 1 d D U P A 2
O2B O 0.313(3) 0.1685(13) 0.8348(19) 0.059(4) Uani 0.254(8) 1 d D U P A 2
O3B O 0.331(3) -0.007(2) 0.7005(14) 0.054(4) Uani 0.254(8) 1 d D U P A 2

loop_
_atom_site_aniso_label
_atom_site_aniso_U_11
_atom_site_aniso_U_22
_atom_site_aniso_U_33
_atom_site_aniso_U_23
_atom_site_aniso_U_13
_atom_site_aniso_U_12
C1 0.0279(14) 0.0310(15) 0.0260(14) 0.0092(12) 0.0034(11) 0.0085(12)
C2 0.0303(14) 0.0308(15) 0.0288(15) 0.0138(12) 0.0046(12) 0.0089(12)
C3 0.068(3) 0.041(2) 0.050(2) 0.0276(19) 0.015(2) 0.021(2)
C4 0.063(3) 0.051(2) 0.0293(18) 0.0093(16) 0.0133(17) 0.028(2)
C5 0.062(3) 0.126(6) 0.083(4) 0.064(4) 0.036(3) 0.036(4)
C6 0.0274(14) 0.0323(16) 0.0261(15) 0.0086(12) 0.0024(11) 0.0103(12)
C7 0.0282(14) 0.0357(16) 0.0253(14) 0.0125(13) 0.0038(11) 0.0102(12)
C8 0.047(2) 0.053(2) 0.0290(17) 0.0216(16) 0.0083(15) 0.0162(17)
C9 0.055(2) 0.040(2) 0.0346(19) 0.0055(15) 0.0042(17) 0.0221(18)
C10 0.062(3) 0.038(3) 0.112(5) 0.000(3) 0.013(3) 0.008(2)
C11 0.0261(14) 0.0399(18) 0.0316(16) 0.0167(14) 0.0037(12) 0.0104(13)
C12 0.0299(15) 0.0366(17) 0.0365(17) 0.0174(14) 0.0038(13) 0.0120(13)
C13 0.0283(14) 0.0390(18) 0.0353(17) 0.0211(15) 0.0059(13) 0.0098(13)
C14 0.0327(15) 0.0421(18) 0.0246(15) 0.0136(13) 0.0045(12) 0.0139(14)
C15 0.0305(15) 0.0365(17) 0.0271(15) 0.0110(13) -0.0009(12) 0.0080(13)
C16 0.0327(16) 0.054(2) 0.041(2) 0.0184(17) 0.0124(15) 0.0171(16)
C17 0.051(2) 0.0356(19) 0.053(2) 0.0181(18) 0.0043(18) 0.0194(17)
C18 0.0354(18) 0.053(2) 0.056(3) 0.033(2) 0.0118(17) 0.0084(17)
C19 0.053(2) 0.065(3) 0.0275(17) 0.0153(18) 0.0089(16) 0.031(2)
C20 0.0398(18) 0.0384(19) 0.0353(19) 0.0111(15) -0.0001(15) 0.0024(15)
Cl1 0.0507(6) 0.0620(7) 0.0658(8) 0.0234(6) 0.0013(5) 0.0140(5)
Ir1 0.02593(6) 0.02836(7) 0.02425(7) 0.01022(5) 0.00256(4) 0.00802(5)
N1 0.0410(15) 0.0331(15) 0.0297(14) 0.0083(12) 0.0047(12) 0.0142(12)
N2 0.0500(18) 0.0333(15) 0.0372(16) 0.0109(13) 0.0066(14) 0.0175(14)
N3 0.0404(15) 0.0321(15) 0.0341(15) 0.0141(12) 0.0069(12) 0.0127(12)
N4 0.0351(14) 0.0374(15) 0.0257(13) 0.0073(11) 0.0031(11) 0.0141(12)
N5 0.0383(15) 0.0473(18) 0.0264(14) 0.0102(13) 0.0064(12) 0.0188(14)
N6 0.0318(13) 0.0424(16) 0.0251(13) 0.0132(12) 0.0049(11) 0.0134(12)
C21A 0.044(2) 0.045(3) 0.056(3) 0.024(2) -0.003(2) 0.010(2)
F1A 0.061(3) 0.088(3) 0.096(4) 0.030(3) 0.037(3) 0.012(2)
F2A 0.058(3) 0.083(3) 0.089(3) 0.041(3) -0.026(2) 0.012(2)
F3A 0.067(3) 0.039(2) 0.121(5) 0.034(3) -0.016(3) 0.0040(19)
S1A 0.0395(11) 0.0430(14) 0.074(2) 0.0247(14) 0.0014(12) 0.0065(9)
O1A 0.067(3) 0.108(5) 0.045(3) 0.035(3) -0.022(3) -0.028(4)
O2A 0.079(5) 0.045(3) 0.081(5) 0.032(3) 0.009(4) 0.010(3)
O3A 0.076(5) 0.098(5) 0.087(6) -0.004(5) 0.012(4) 0.024(4)
C21B 0.048(4) 0.049(4) 0.061(4) 0.020(4) 0.000(4) 0.010(4)
F1B 0.045(5) 0.078(7) 0.114(9) 0.020(7) -0.001(6) 0.020(5)
F2B 0.083(8) 0.087(8) 0.075(6) -0.003(6) -0.002(7) 0.002(7)
F3B 0.062(6) 0.066(7) 0.090(8) 0.042(6) -0.008(7) -0.004(6)
S1B 0.053(3) 0.030(2) 0.0056(15) -0.0006(14) 0.0104(16) 0.012(2)
O1B 0.051(6) 0.076(8) 0.088(8) 0.029(7) -0.023(7) 0.010(6)
O2B 0.069(8) 0.030(5) 0.073(10) 0.010(6) 0.015(8) 0.016(5)
O3B 0.078(9) 0.059(7) 0.021(5) 0.006(5) 0.018(6) 0.025(7)

loop_
_atom_type_symbol
_atom_type_description
_atom_type_scat_dispersion_real
_atom_type_scat_dispersion_imag
_atom_type_scat_source
C C 0.0033 0.0016 'International Tables Vol C Tables 4.2.6.8 and 6.1.1.4'
H H 0 0 'International Tables Vol C Tables 4.2.6.8 and 6.1.1.4'
Cl Cl 0.1484 0.1585 'International Tables Vol C Tables 4.2.6.8 and 6.1.1.4'
F F 0.0171 0.0103 'International Tables Vol C Tables 4.2.6.8 and 6.1.1.4'
Ir Ir -1.4442 7.9887 'International Tables Vol C Tables 4.2.6.8 and 6.1.1.4'
N N 0.0061 0.0033 'International Tables Vol C Tables 4.2.6.8 and 6.1.1.4'
O O 0.0106 0.006 'International Tables Vol C Tables 4.2.6.8 and 6.1.1.4'
S S 0.1246 0.1234 'International Tables Vol C Tables 4.2.6.8 and 6.1.1.4'

loop_
_geom_angle_atom_site_label_1
_geom_angle_atom_site_label_2
_geom_angle_atom_site_label_3
_geom_angle
N1 C1 C2 102.0(3)
N1 C1 Ir1 138.9(3)
C2 C1 Ir1 119.1(3)
N3 C2 C1 107.8(3)
N3 C2 C7 139.4(3)
C1 C2 C7 112.4(3)
N3 C3 H3A 109.5
N3 C3 H3B 109.5
H3A C3 H3B 109.5
N3 C3 H3C 109.5
H3A C3 H3C 109.5
H3B C3 H3C 109.5
N1 C4 C5 110.5(4)
N1 C4 H4A 109.6
C5 C4 H4A 109.6
N1 C4 H4B 109.6
C5 C4 H4B 109.6
H4A C4 H4B 108.1
C4 C5 H5A 109.5
C4 C5 H5B 109.5
H5A C5 H5B 109.5
C4 C5 H5C 109.5
H5A C5 H5C 109.5
H5B C5 H5C 109.5
N4 C6 C7 102.2(3)
N4 C6 Ir1 139.0(3)
C7 C6 Ir1 118.8(3)
N6 C7 C6 108.0(3)
N6 C7 C2 139.1(3)
C6 C7 C2 112.8(3)
N6 C8 H8A 109.5
N6 C8 H8B 109.5
H8A C8 H8B 109.5
N6 C8 H8C 109.5
H8A C8 H8C 109.5
H8B C8 H8C 109.5
N4 C9 C10 110.7(4)
N4 C9 H9A 109.5
C10 C9 H9A 109.5
N4 C9 H9B 109.5
C10 C9 H9B 109.5
H9A C9 H9B 108.1
C9 C10 H10A 109.5
C9 C10 H10B 109.5
H10A C10 H10B 109.5
C9 C10 H10C 109.5
H10A C10 H10C 109.5
H10B C10 H10C 109.5
C15 C11 C12 108.1(3)
C15 C11 C16 125.9(3)
C12 C11 C16 125.9(4)
C15 C11 Ir1 70.48(19)
C12 C11 Ir1 72.61(19)
C16 C11 Ir1 125.0(2)
C13 C12 C11 107.2(3)
C13 C12 C17 124.7(3)
C11 C12 C17 127.2(4)
C13 C12 Ir1 72.4(2)
C11 C12 Ir1 69.35(19)
C17 C12 Ir1 131.7(3)
C14 C13 C12 109.7(3)
C14 C13 C18 126.4(4)
C12 C13 C18 123.9(4)
C14 C13 Ir1 71.26(18)
C12 C13 Ir1 70.74(19)
C18 C13 Ir1 126.3(2)
C13 C14 C15 107.0(3)
C13 C14 C19 125.3(3)
C15 C14 C19 126.8(4)
C13 C14 Ir1 71.96(19)
C15 C14 Ir1 68.36(18)
C19 C14 Ir1 133.7(3)
C11 C15 C14 108.0(3)
C11 C15 C20 126.5(3)
C14 C15 C20 125.3(4)
C11 C15 Ir1 71.44(18)
C14 C15 Ir1 73.44(19)
C20 C15 Ir1 124.8(2)
C11 C16 H16A 109.5
C11 C16 H16B 109.5
H16A C16 H16B 109.5
C11 C16 H16C 109.5
H16A C16 H16C 109.5
H16B C16 H16C 109.5
C12 C17 H17A 109.5
C12 C17 H17B 109.5
H17A C17 H17B 109.5
C12 C17 H17C 109.5
H17A C17 H17C 109.5
H17B C17 H17C 109.5
C13 C18 H18A 109.5
C13 C18 H18B 109.5
H18A C18 H18B 109.5
C13 C18 H18C 109.5
H18A C18 H18C 109.5
H18B C18 H18C 109.5
C14 C19 H19A 109.5
C14 C19 H19B 109.5
H19A C19 H19B 109.5
C14 C19 H19C 109.5
H19A C19 H19C 109.5
H19B C19 H19C 109.5
C15 C20 H20A 109.5
C15 C20 H20B 109.5
H20A C20 H20B 109.5
C15 C20 H20C 109.5
H20A C20 H20C 109.5
H20B C20 H20C 109.5
C1 Ir1 C6 76.14(13)
C1 Ir1 C15 99.45(13)
C6 Ir1 C15 119.72(13)
C1 Ir1 C11 126.10(13)
C6 Ir1 C11 96.91(13)
C15 Ir1 C11 38.09(14)
C1 Ir1 C12 162.69(13)
C6 Ir1 C12 108.85(14)
C15 Ir1 C12 63.49(13)
C11 Ir1 C12 38.04(12)
C1 Ir1 C14 106.51(13)
C6 Ir1 C14 157.71(13)
C15 Ir1 C14 38.20(13)
C11 Ir1 C14 63.23(13)
C12 Ir1 C14 62.46(14)
C1 Ir1 C13 139.59(14)
C6 Ir1 C13 144.18(14)
C15 Ir1 C13 62.65(13)
C11 Ir1 C13 62.44(12)
C12 Ir1 C13 36.90(14)
C14 Ir1 C13 36.78(14)
C1 Ir1 Cl1 87.71(10)
C6 Ir1 Cl1 90.20(10)
C15 Ir1 Cl1 150.07(10)
C11 Ir1 Cl1 146.18(10)
C12 Ir1 Cl1 108.53(10)
C14 Ir1 Cl1 111.90(10)
C13 Ir1 Cl1 93.23(9)
N2 N1 C1 114.5(3)
N2 N1 C4 117.1(3)
C1 N1 C4 127.8(3)
N3 N2 N1 103.7(3)
N2 N3 C2 112.0(3)
N2 N3 C3 117.7(3)
C2 N3 C3 130.3(3)
N5 N4 C6 114.2(3)
N5 N4 C9 116.1(3)
C6 N4 C9 129.1(3)
N6 N5 N4 104.2(3)
N5 N6 C7 111.4(3)
N5 N6 C8 117.0(3)
C7 N6 C8 131.5(3)
F1A C21A F2A 108.6(7)
F1A C21A F3A 107.3(7)
F2A C21A F3A 105.1(6)
F1A C21A S1A 109.0(5)
F2A C21A S1A 114.5(5)
F3A C21A S1A 112.0(5)
O1A S1A O2A 123.9(6)
O1A S1A O3A 112.2(7)
O2A S1A O3A 106.9(7)
O1A S1A C21A 105.6(4)
O2A S1A C21A 102.8(4)
O3A S1A C21A 103.1(5)
F1B C21B F2B 108.3(18)
F1B C21B F3B 104.5(16)
F2B C21B F3B 105.7(17)
F1B C21B S1B 119.4(13)
F2B C21B S1B 100.4(12)
F3B C21B S1B 117.4(13)
O1B S1B O2B 123.6(13)
O1B S1B O3B 98.3(14)
O2B S1B O3B 119.0(14)
O1B S1B C21B 102.5(11)
O2B S1B C21B 108.0(12)
O3B S1B C21B 102.5(12)

loop_
_geom_bond_atom_site_label_1
_geom_bond_atom_site_label_2
_geom_bond_distance
C1 N1 1.355(5)
C1 C2 1.398(4)
C1 Ir1 2.035(3)
C2 N3 1.348(5)
C2 C7 1.434(5)
C3 N3 1.462(5)
C3 H3A 0.98
C3 H3B 0.98
C3 H3C 0.98
C4 N1 1.476(5)
C4 C5 1.492(8)
C4 H4A 0.99
C4 H4B 0.99
C5 H5A 0.98
C5 H5B 0.98
C5 H5C 0.98
C6 N4 1.352(4)
C6 C7 1.401(5)
C6 Ir1 2.036(3)
C7 N6 1.342(4)
C8 N6 1.466(4)
C8 H8A 0.98
C8 H8B 0.98
C8 H8C 0.98
C9 N4 1.461(5)
C9 C10 1.506(7)
C9 H9A 0.99
C9 H9B 0.99
C10 H10A 0.98
C10 H10B 0.98
C10 H10C 0.98
C11 C15 1.427(5)
C11 C12 1.445(5)
C11 C16 1.498(5)
C11 Ir1 2.194(3)
C12 C13 1.423(6)
C12 C17 1.502(6)
C12 Ir1 2.237(3)
C13 C14 1.422(5)
C13 C18 1.500(5)
C13 Ir1 2.258(3)
C14 C15 1.451(5)
C14 C19 1.494(5)
C14 Ir1 2.249(3)
C15 C20 1.494(5)
C15 Ir1 2.181(3)
C16 H16A 0.98
C16 H16B 0.98
C16 H16C 0.98
C17 H17A 0.98
C17 H17B 0.98
C17 H17C 0.98
C18 H18A 0.98
C18 H18B 0.98
C18 H18C 0.98
C19 H19A 0.98
C19 H19B 0.98
C19 H19C 0.98
C20 H20A 0.98
C20 H20B 0.98
C20 H20C 0.98
Cl1 Ir1 2.3831(13)
N1 N2 1.345(4)
N2 N3 1.316(5)
N4 N5 1.340(4)
N5 N6 1.322(5)
C21A F1A 1.310(9)
C21A F2A 1.318(8)
C21A F3A 1.327(7)
C21A S1A 1.807(6)
S1A O1A 1.354(6)
S1A O2A 1.435(7)
S1A O3A 1.466(8)
C21B F1B 1.292(16)
C21B F2B 1.313(16)
C21B F3B 1.326(16)
C21B S1B 1.798(13)
S1B O1B 1.383(13)
S1B O2B 1.407(13)
S1B O3B 1.443(12)

loop_
_geom_torsion_atom_site_label_1
_geom_torsion_atom_site_label_2
_geom_torsion_atom_site_label_3
_geom_torsion_atom_site_label_4
_geom_torsion
N1 C1 C2 N3 -1.4(4)
Ir1 C1 C2 N3 178.9(2)
N1 C1 C2 C7 172.7(3)
Ir1 C1 C2 C7 -7.0(4)
N4 C6 C7 N6 0.8(4)
Ir1 C6 C7 N6 -178.1(2)
N4 C6 C7 C2 -175.1(3)
Ir1 C6 C7 C2 6.0(4)
N3 C2 C7 N6 -2.0(8)
C1 C2 C7 N6 -173.4(4)
N3 C2 C7 C6 171.9(4)
C1 C2 C7 C6 0.6(4)
C15 C11 C12 C13 1.0(4)
C16 C11 C12 C13 -176.2(3)
Ir1 C11 C12 C13 62.9(2)
C15 C11 C12 C17 170.7(3)
C16 C11 C12 C17 -6.4(6)
Ir1 C11 C12 C17 -127.4(4)
C15 C11 C12 Ir1 -61.9(2)
C16 C11 C12 Ir1 121.0(3)
C11 C12 C13 C14 0.0(4)
C17 C12 C13 C14 -170.1(3)
Ir1 C12 C13 C14 60.9(2)
C11 C12 C13 C18 177.6(3)
C17 C12 C13 C18 7.6(5)
Ir1 C12 C13 C18 -121.4(3)
C11 C12 C13 Ir1 -60.9(2)
C17 C12 C13 Ir1 129.0(3)
C12 C13 C14 C15 -0.9(4)
C18 C13 C14 C15 -178.5(3)
Ir1 C13 C14 C15 59.7(2)
C12 C13 C14 C19 168.2(3)
C18 C13 C14 C19 -9.4(6)
Ir1 C13 C14 C19 -131.3(4)
C12 C13 C14 Ir1 -60.6(2)
C18 C13 C14 Ir1 121.8(4)
C12 C11 C15 C14 -1.5(4)
C16 C11 C15 C14 175.6(3)
Ir1 C11 C15 C14 -64.8(2)
C12 C11 C15 C20 -176.7(3)
C16 C11 C15 C20 0.5(5)
Ir1 C11 C15 C20 120.1(3)
C12 C11 C15 Ir1 63.3(2)
C16 C11 C15 Ir1 -119.6(3)
C13 C14 C15 C11 1.5(4)
C19 C14 C15 C11 -167.4(3)
Ir1 C14 C15 C11 63.5(2)
C13 C14 C15 C20 176.7(3)
C19 C14 C15 C20 7.8(6)
Ir1 C14 C15 C20 -121.3(3)
C13 C14 C15 Ir1 -62.0(2)
C19 C14 C15 Ir1 129.1(4)
C2 C1 N1 N2 1.8(4)
Ir1 C1 N1 N2 -178.6(3)
C2 C1 N1 C4 -168.9(4)
Ir1 C1 N1 C4 10.7(6)
C5 C4 N1 N2 -66.8(5)
C5 C4 N1 C1 103.7(5)
C1 N1 N2 N3 -1.5(4)
C4 N1 N2 N3 170.3(3)
N1 N2 N3 C2 0.4(4)
N1 N2 N3 C3 179.1(4)
C1 C2 N3 N2 0.7(4)
C7 C2 N3 N2 -170.9(4)
C1 C2 N3 C3 -177.8(4)
C7 C2 N3 C3 10.7(7)
C7 C6 N4 N5 -1.0(4)
Ir1 C6 N4 N5 177.5(3)
C7 C6 N4 C9 170.0(4)
Ir1 C6 N4 C9 -11.5(6)
C10 C9 N4 N5 89.0(5)
C10 C9 N4 C6 -81.9(5)
C6 N4 N5 N6 0.9(4)
C9 N4 N5 N6 -171.4(3)
N4 N5 N6 C7 -0.3(4)
N4 N5 N6 C8 178.1(3)
C6 C7 N6 N5 -0.3(4)
C2 C7 N6 N5 173.9(4)
C6 C7 N6 C8 -178.5(3)
C2 C7 N6 C8 -4.3(7)
F1A C21A S1A O1A 56.6(8)
F2A C21A S1A O1A 178.4(8)
F3A C21A S1A O1A -62.0(9)
F1A C21A S1A O2A -74.5(7)
F2A C21A S1A O2A 47.3(9)
F3A C21A S1A O2A 166.9(8)
F1A C21A S1A O3A 174.4(8)
F2A C21A S1A O3A -63.7(9)
F3A C21A S1A O3A 55.8(9)
F1B C21B S1B O1B 133(2)
F2B C21B S1B O1B -109(2)
F3B C21B S1B O1B 5(2)
F1B C21B S1B O2B 1(2)
F2B C21B S1B O2B 119.1(19)
F3B C21B S1B O2B -127(2)
F1B C21B S1B O3B -126(2)
F2B C21B S1B O3B -7(2)
F3B C21B S1B O3B 106(2)
